data_1001501
loop_
_publ_author_name
'Benloucif, R'
'Nguyen, N'
'Caignaert, V'
'Raveau, B'

_publ_section_title
;
The solid solution Nd~2-x~Y~x~BaNiO~5~, a progressive transition from a
tridimensional to an unidimensional anti-ferromagnetic state
;
_journal_coden_ASTM MRBUAC
_journal_name_full 'Materials Research Bulletin'
_journal_page_first 213
_journal_page_last 218
_journal_paper_doi 10.1016/0025-5408(91)90012-B
_journal_volume 26
_journal_year 1991
_chemical_formula_structural 'Y2 Ba (Ni O5)'
_chemical_formula_sum 'Ba Ni O5 Y2'
_chemical_name_systematic 'Diyttrium barium niccolate'
_space_group_IT_number 71
_symmetry_cell_setting orthorhombic
_symmetry_Int_Tables_number 71
_symmetry_space_group_name_Hall '-I 2 2'
_symmetry_space_group_name_H-M 'I m m m'
_cell_angle_alpha 90
_cell_angle_beta 90
_cell_angle_gamma 90
_cell_formula_units_Z 2
_cell_length_a 3.760(1)
_cell_length_b 5.762(1)
_cell_length_c 11.339(1)
_cell_volume 245.7
_refine_ls_R_factor_all 0.053
_cod_database_code 1001501

loop_
_symmetry_equiv_pos_as_xyz
x,y,z
x,-y,-z
-x,y,-z
-x,-y,z
-x,-y,-z
-x,y,z
x,-y,z
x,y,-z
1/2+x,1/2+y,1/2+z
1/2+x,1/2-y,1/2-z
1/2-x,1/2+y,1/2-z
1/2-x,1/2-y,1/2+z
1/2-x,1/2-y,1/2-z
1/2-x,1/2+y,1/2+z
1/2+x,1/2-y,1/2+z
1/2+x,1/2+y,1/2-z

loop_
_atom_site_label
_atom_site_type_symbol
_atom_site_symmetry_multiplicity
_atom_site_Wyckoff_symbol
_atom_site_fract_x
_atom_site_fract_y
_atom_site_fract_z
_atom_site_occupancy
_atom_site_attached_hydrogens
_atom_site_calc_flag
Y1 Y3+ 4 j 0.5 0. 0.7022(1) 1. 0 d
Ba1 Ba2+ 2 a 0. 0. 0. 1. 0 d
Ni1 Ni2+ 2 c 0.5 0.5 0. 1. 0 d
O1 O2- 8 l 0. 0.7599(12) 0.3504(5) 1. 0 d
O2 O2- 2 d 0.5 0. 0.5 1. 0 d

loop_
_atom_type_symbol
_atom_type_oxidation_number
Y3+ 3.000
Ba2+ 2.000
Ni2+ 2.000
O2- -2.000
